data_7050185
loop_
_publ_author_name
'Halcrow, Malcolm A.'
'Kilner, Colin A.'
'Wolowska, Joanna'
'McInnes, Eric J. L.'
'Bridgeman, Adam J.'

_publ_section_title
;
 Temperature dependence of the electronic ground states of two
 mononuclear, six-coordinate copper(ii) centres
;
_journal_issue 2
_journal_name_full 'New Journal of Chemistry'
_journal_page_first 228
_journal_paper_doi 10.1039/b309071j
_journal_volume 28
_journal_year 2004
_chemical_formula_moiety 'C14 H14 Cu N6 O4, 2[Cl O4], 2[C3 H6 O]'
_chemical_formula_sum 'C20 H26 Cl2 Cu N6 O14'
_chemical_formula_weight 708.91
_chemical_name_common
;Bis(2,6-bis(oximomethyl)pyridine)copper(ii) diperchlorate bis-
acetone solvate
;
_chemical_name_systematic
;
Bis[2,6-bis{oximomethyl}pyridine]copper(II) diperchlorate bis-acetone
solvate
;
_space_group_IT_number 2
_symmetry_cell_setting triclinic
_symmetry_space_group_name_Hall '-P 1'
_symmetry_space_group_name_H-M 'P -1'
_atom_sites_solution_hydrogens geom
_atom_sites_solution_primary direct
_atom_sites_solution_secondary difmap
_audit_creation_method SHELXL-97
_cell_angle_alpha 107.6773(12)
_cell_angle_beta 95.9665(13)
_cell_angle_gamma 103.6906(8)
_cell_formula_units_Z 2
_cell_length_a 7.1602(1)
_cell_length_b 13.2144(3)
_cell_length_c 17.3567(3)
_cell_measurement_reflns_used 23705
_cell_measurement_temperature 300(2)
_cell_measurement_theta_max 27.50
_cell_measurement_theta_min 2.42
_cell_volume 1492.58(5)
_computing_cell_refinement 'DENZO-SMN (Otwinowski & Minor, 1997)'
_computing_data_collection 'COLLECT (Nonius, 1999)'
_computing_data_reduction 'DENZO-SMN (Otwinowski & Minor, 1997)'
_computing_molecular_graphics 'ORTEX (McArdle, 1995)'
_computing_publication_material 'local program'
_computing_structure_refinement 'SHELXL-97 (Sheldrick, 1997)'
_computing_structure_solution 'SHELXS-97 (Sheldrick, 1990)'
_diffrn_ambient_temperature 300(2)
_diffrn_detector_area_resol_mean 9.091
_diffrn_measured_fraction_theta_full 0.990
_diffrn_measured_fraction_theta_max 0.990
_diffrn_measurement_device_type 'Nonius KappaCCD diffractometer'
_diffrn_measurement_method
;
Detector set at 30mm from sample with different 2theta offsets
1 degree phi exposures for chi=0 degree settings
1 degree omega exposures for chi=90 degree settings
;
_diffrn_radiation_monochromator graphite
_diffrn_radiation_source 'fine-focus sealed tube'
_diffrn_radiation_type MoK\a
_diffrn_radiation_wavelength 0.71073
_diffrn_reflns_av_R_equivalents 0.0856
_diffrn_reflns_av_sigmaI/netI 0.0611
_diffrn_reflns_limit_h_max 9
_diffrn_reflns_limit_h_min -9
_diffrn_reflns_limit_k_max 17
_diffrn_reflns_limit_k_min -17
_diffrn_reflns_limit_l_max 22
_diffrn_reflns_limit_l_min -22
_diffrn_reflns_number 23705
_diffrn_reflns_theta_full 27.50
_diffrn_reflns_theta_max 27.50
_diffrn_reflns_theta_min 2.42
_exptl_absorpt_coefficient_mu 0.986
_exptl_absorpt_correction_T_max 0.827
_exptl_absorpt_correction_T_min 0.628
_exptl_absorpt_correction_type multi-scan
_exptl_absorpt_process_details
;
Using multiple and symmetry-related data measurements via the
program SORTAV. See R.H. Blessing, Acta Cryst (1995), A51, 33-38
;
_exptl_crystal_colour Green
_exptl_crystal_density_diffrn 1.577
_exptl_crystal_density_method 'not measured'
_exptl_crystal_description Prism
_exptl_crystal_F_000 726
_exptl_crystal_size_max 0.52
_exptl_crystal_size_mid 0.38
_exptl_crystal_size_min 0.20
_refine_diff_density_max 0.688
_refine_diff_density_min -0.912
_refine_diff_density_rms 0.133
_refine_ls_extinction_coef 0.045(5)
_refine_ls_extinction_expression Fc^*^=kFc[1+0.001xFc^2^\l^3^/sin(2\q)]^-1/4^
_refine_ls_extinction_method SHELXL
_refine_ls_goodness_of_fit_ref 1.039
_refine_ls_hydrogen_treatment constr
_refine_ls_matrix_type full
_refine_ls_number_parameters 415
_refine_ls_number_reflns 6797
_refine_ls_number_restraints 30
_refine_ls_restrained_S_all 1.061
_refine_ls_R_factor_all 0.0852
_refine_ls_R_factor_gt 0.0633
_refine_ls_shift/su_max 0.001
_refine_ls_shift/su_mean 0.000
_refine_ls_structure_factor_coef Fsqd
_refine_ls_weighting_details 'calc w=1/[\s^2^(Fo^2^)+(0.1261P)^2^+0.2933P] where P=(Fo^2^+2Fc^2^)/3'
_refine_ls_weighting_scheme calc
_refine_ls_wR_factor_gt 0.1782
_refine_ls_wR_factor_ref 0.1979
_reflns_number_gt 5086
_reflns_number_total 6797
_reflns_threshold_expression >2sigma(I)
_cod_data_source_file b309071j.txt
_cod_data_source_block mh68300
_cod_depositor_comments
;
The following automatic conversions were performed:
'_symmetry_cell_setting' value 'Triclinic' changed to 'triclinic'
according to '/home/saulius/struct/CIF-dictionaries/cif_core.dic'
dictionary named 'cif_core.dic' version 2.4.1 from 2010-06-29.

Automatic conversion script
Id: cif_fix_enum 1527 2010-12-29 10:47:43Z saulius 
;
_cod_database_code 7050185

loop_
_symmetry_equiv_pos_as_xyz
'x, y, z'
'-x, -y, -z'

loop_
_atom_site_label
_atom_site_type_symbol
_atom_site_fract_x
_atom_site_fract_y
_atom_site_fract_z
_atom_site_U_iso_or_equiv
_atom_site_adp_type
_atom_site_occupancy
_atom_site_symmetry_multiplicity
_atom_site_calc_flag
_atom_site_refinement_flags
_atom_site_disorder_assembly
_atom_site_disorder_group
Cu1 Cu 0.35175(5) 0.57359(3) 0.26302(2) 0.0482(2) Uani 1 1 d . . .
N2 N 0.4824(4) 0.7307(2) 0.30273(17) 0.0505(6) Uani 1 1 d . . .
C3 C 0.6556(5) 0.7686(3) 0.2821(2) 0.0577(8) Uani 1 1 d . . .
C4 C 0.7528(6) 0.8805(3) 0.3116(3) 0.0721(11) Uani 1 1 d . . .
H4 H 0.8723 0.9068 0.2977 0.087 Uiso 1 1 calc R . .
C5 C 0.6694(7) 0.9523(3) 0.3621(3) 0.0780(12) Uani 1 1 d . . .
H5 H 0.7334 1.0277 0.3829 0.094 Uiso 1 1 calc R . .
C6 C 0.4938(7) 0.9132(3) 0.3815(3) 0.0706(11) Uani 1 1 d . . .
H6 H 0.4359 0.9616 0.4147 0.085 Uiso 1 1 calc R . .
C7 C 0.4025(5) 0.8010(3) 0.3515(2) 0.0561(8) Uani 1 1 d . . .
C8 C 0.7236(6) 0.6824(3) 0.2283(2) 0.0632(9) Uani 1 1 d . . .
H8 H 0.8407 0.6993 0.2099 0.076 Uiso 1 1 calc R . .
N9 N 0.6167(4) 0.5831(3) 0.2073(2) 0.0596(7) Uani 1 1 d . . .
O10 O 0.6904(5) 0.5071(3) 0.1565(3) 0.0929(11) Uani 1 1 d . . .
H10 H 0.6041 0.4483 0.1350 0.111 Uiso 1 1 calc R . .
C11 C 0.2154(5) 0.7485(3) 0.3696(2) 0.0590(8) Uani 1 1 d . . .
H11 H 0.1463 0.7897 0.4025 0.071 Uiso 1 1 calc R . .
N12 N 0.1533(4) 0.6441(2) 0.33813(18) 0.0556(7) Uani 1 1 d . . .
O13 O -0.0210(5) 0.6001(3) 0.3581(2) 0.0802(9) Uani 1 1 d . . .
H13 H -0.0590 0.5332 0.3331 0.096 Uiso 1 1 calc R . .
N14 N 0.2230(4) 0.4140(2) 0.22128(17) 0.0488(6) Uani 1 1 d . . .
C15 C 0.0991(5) 0.3670(3) 0.1481(2) 0.0551(8) Uani 1 1 d . . .
C16 C 0.0089(6) 0.2541(3) 0.1165(3) 0.0690(10) Uani 1 1 d . . .
H16 H -0.0789 0.2227 0.0665 0.083 Uiso 1 1 calc R . .
C17 C 0.0529(7) 0.1890(3) 0.1616(3) 0.0706(10) Uani 1 1 d . . .
H17 H -0.0033 0.1127 0.1412 0.085 Uiso 1 1 calc R . .
C18 C 0.1787(6) 0.2373(3) 0.2355(3) 0.0651(9) Uani 1 1 d . . .
H18 H 0.2096 0.1943 0.2658 0.078 Uiso 1 1 calc R . .
C19 C 0.2598(5) 0.3508(3) 0.2650(2) 0.0522(7) Uani 1 1 d . . .
C20 C 0.0668(6) 0.4429(3) 0.1055(2) 0.0598(8) Uani 1 1 d . . .
H20 H -0.0168 0.4176 0.0547 0.072 Uiso 1 1 calc R . .
N21 N 0.1564(5) 0.5442(2) 0.14025(18) 0.0572(7) Uani 1 1 d . . .
O22 O 0.1171(6) 0.6092(2) 0.09500(19) 0.0819(9) Uani 1 1 d . . .
H22 H 0.1446 0.6738 0.1254 0.098 Uiso 1 1 calc R . .
C23 C 0.3927(5) 0.4097(3) 0.3442(2) 0.0554(8) Uani 1 1 d . . .
H23 H 0.4178 0.3731 0.3805 0.066 Uiso 1 1 calc R . .
N24 N 0.4728(4) 0.5122(2) 0.36188(18) 0.0550(7) Uani 1 1 d . . .
O25 O 0.5965(5) 0.5607(2) 0.43720(18) 0.0747(8) Uani 1 1 d . . .
H25 H 0.6466 0.6263 0.4446 0.090 Uiso 1 1 calc R . .
Cl26 Cl 0.77467(15) 0.84751(8) 0.54628(6) 0.0652(3) Uani 1 1 d . . .
O27 O 0.7899(6) 0.7790(3) 0.4676(2) 0.0896(10) Uani 1 1 d . . .
O28 O 0.5786(6) 0.8203(4) 0.5545(3) 0.138(2) Uani 1 1 d . . .
O29 O 0.8971(9) 0.8330(5) 0.6085(3) 0.148(2) Uani 1 1 d . . .
O30 O 0.8324(5) 0.9603(3) 0.5520(2) 0.0900(10) Uani 1 1 d . . .
Cl31A Cl 0.2358(10) 0.8918(5) 0.1446(4) 0.0476(16) Uiso 0.20 1 d PD A 1
O32A O 0.334(2) 0.8250(10) 0.1711(8) 0.064(3) Uiso 0.20 1 d PD A 1
O33A O 0.362(2) 0.9923(11) 0.1594(12) 0.091(5) Uiso 0.20 1 d PD A 1
O34A O 0.083(3) 0.903(3) 0.1957(16) 0.191(15) Uiso 0.20 1 d PD A 1
O35A O 0.139(3) 0.8336(14) 0.0662(8) 0.074(4) Uiso 0.20 1 d PD A 1
Cl31B Cl 0.2285(7) 0.9011(3) 0.1633(3) 0.0599(13) Uiso 0.40 1 d PD B 2
O32B O 0.1550(14) 0.8176(6) 0.1996(5) 0.076(2) Uiso 0.40 1 d PD B 2
O33B O 0.4204(15) 0.9457(11) 0.1731(8) 0.135(4) Uiso 0.40 1 d PD B 2
O34B O 0.158(2) 0.9907(11) 0.2126(9) 0.163(5) Uiso 0.40 1 d PD B 2
O35B O 0.107(2) 0.8708(14) 0.0853(8) 0.170(7) Uiso 0.40 1 d PD B 2
Cl31C Cl 0.1766(5) 0.8970(2) 0.1561(2) 0.0524(8) Uiso 0.40 1 d PD C 3
O32C O 0.2345(16) 0.8213(7) 0.1953(5) 0.076(2) Uiso 0.40 1 d PD C 3
O33C O 0.3325(16) 1.0015(8) 0.2010(7) 0.114(3) Uiso 0.40 1 d PD C 3
O34C O 0.0141(16) 0.9216(12) 0.1617(9) 0.140(4) Uiso 0.40 1 d PD C 3
O35C O 0.221(2) 0.8533(11) 0.0754(7) 0.128(5) Uiso 0.40 1 d PD C 3
O36 O -0.1586(5) 0.3812(3) 0.2922(2) 0.0898(10) Uani 1 1 d . . .
C37 C -0.2007(6) 0.3192(4) 0.3310(3) 0.0707(10) Uani 1 1 d . . .
C38 C -0.3190(7) 0.2020(4) 0.2863(3) 0.0873(14) Uani 1 1 d . . .
H38A H -0.4169 0.1809 0.3167 0.105 Uiso 1 1 calc R . .
H38B H -0.2348 0.1545 0.2810 0.105 Uiso 1 1 calc R . .
H38C H -0.3813 0.1954 0.2326 0.105 Uiso 1 1 calc R . .
C39 C -0.1470(9) 0.3550(5) 0.4220(4) 0.1089(18) Uani 1 1 d . . .
H39A H -0.0407 0.3277 0.4368 0.131 Uiso 1 1 calc R . .
H39B H -0.2579 0.3262 0.4436 0.131 Uiso 1 1 calc R . .
H39C H -0.1077 0.4345 0.4446 0.131 Uiso 1 1 calc R . .
O40 O 0.4963(6) 0.2931(3) 0.1033(2) 0.0930(10) Uani 1 1 d . . .
C41 C 0.4285(7) 0.2392(4) 0.0324(3) 0.0820(12) Uani 1 1 d . . .
C42 C 0.4014(11) 0.2925(6) -0.0298(4) 0.120(2) Uani 1 1 d . . .
H42A H 0.5039 0.2897 -0.0613 0.144 Uiso 1 1 calc R . .
H42B H 0.4060 0.3684 -0.0027 0.144 Uiso 1 1 calc R . .
H42C H 0.2769 0.2542 -0.0659 0.144 Uiso 1 1 calc R . .
C43 C 0.3582(10) 0.1152(5) 0.0054(4) 0.115(2) Uani 1 1 d . . .
H43A H 0.3778 0.0919 0.0522 0.138 Uiso 1 1 calc R . .
H43B H 0.4306 0.0838 -0.0345 0.138 Uiso 1 1 calc R . .
H43C H 0.2215 0.0905 -0.0187 0.138 Uiso 1 1 calc R . .

loop_
_atom_site_aniso_label
_atom_site_aniso_U_11
_atom_site_aniso_U_22
_atom_site_aniso_U_33
_atom_site_aniso_U_23
_atom_site_aniso_U_13
_atom_site_aniso_U_12
Cu1 0.0543(3) 0.0401(3) 0.0514(3) 0.01733(18) 0.01028(18) 0.01280(17)
N2 0.0565(15) 0.0430(14) 0.0534(15) 0.0209(12) 0.0050(12) 0.0129(11)
C3 0.0578(19) 0.0544(19) 0.062(2) 0.0307(16) 0.0048(15) 0.0060(15)
C4 0.070(2) 0.058(2) 0.081(3) 0.033(2) 0.0000(19) 0.0008(18)
C5 0.097(3) 0.046(2) 0.079(3) 0.025(2) -0.005(2) 0.001(2)
C6 0.091(3) 0.0425(18) 0.071(2) 0.0148(17) 0.003(2) 0.0169(18)
C7 0.069(2) 0.0453(17) 0.0520(18) 0.0161(14) 0.0009(15) 0.0170(15)
C8 0.0554(19) 0.065(2) 0.071(2) 0.0303(19) 0.0165(16) 0.0089(16)
N9 0.0568(16) 0.0581(18) 0.0671(18) 0.0245(15) 0.0153(14) 0.0165(14)
O10 0.087(2) 0.0683(19) 0.120(3) 0.0171(19) 0.050(2) 0.0228(16)
C11 0.065(2) 0.0486(18) 0.062(2) 0.0120(16) 0.0115(16) 0.0213(15)
N12 0.0618(17) 0.0491(15) 0.0570(16) 0.0161(13) 0.0141(13) 0.0191(13)
O13 0.0778(19) 0.0623(17) 0.096(2) 0.0183(16) 0.0349(17) 0.0149(14)
N14 0.0531(15) 0.0422(13) 0.0537(15) 0.0180(12) 0.0128(12) 0.0147(11)
C15 0.064(2) 0.0452(17) 0.0556(19) 0.0165(15) 0.0116(15) 0.0142(14)
C16 0.081(3) 0.0498(19) 0.062(2) 0.0082(17) 0.0059(18) 0.0087(18)
C17 0.087(3) 0.0394(17) 0.080(3) 0.0190(18) 0.016(2) 0.0091(17)
C18 0.074(2) 0.0475(18) 0.081(3) 0.0296(18) 0.0198(19) 0.0177(16)
C19 0.0571(18) 0.0436(16) 0.0628(19) 0.0232(15) 0.0167(15) 0.0181(13)
C20 0.069(2) 0.0519(19) 0.0512(18) 0.0142(15) -0.0008(15) 0.0137(16)
N21 0.0686(18) 0.0508(16) 0.0533(16) 0.0214(13) 0.0065(13) 0.0164(13)
O22 0.119(3) 0.0552(16) 0.0705(18) 0.0296(14) -0.0027(16) 0.0208(16)
C23 0.065(2) 0.0506(18) 0.062(2) 0.0303(16) 0.0142(15) 0.0219(15)
N24 0.0594(16) 0.0510(16) 0.0584(17) 0.0242(13) 0.0120(13) 0.0152(13)
O25 0.0855(19) 0.0618(16) 0.0642(16) 0.0243(14) -0.0041(13) 0.0018(14)
Cl26 0.0810(6) 0.0577(5) 0.0596(5) 0.0231(4) 0.0163(4) 0.0193(4)
O27 0.131(3) 0.0656(18) 0.0749(19) 0.0221(15) 0.0358(19) 0.0274(18)
O28 0.110(3) 0.096(3) 0.181(5) 0.015(3) 0.078(3) -0.003(2)
O29 0.223(6) 0.154(4) 0.092(3) 0.056(3) 0.001(3) 0.093(4)
O30 0.105(2) 0.0556(16) 0.099(2) 0.0218(16) 0.0173(18) 0.0097(15)
O36 0.096(2) 0.0630(18) 0.108(3) 0.0268(18) 0.0375(19) 0.0142(16)
C37 0.061(2) 0.061(2) 0.092(3) 0.026(2) 0.022(2) 0.0184(18)
C38 0.084(3) 0.068(3) 0.106(4) 0.036(3) 0.022(3) 0.004(2)
C39 0.118(5) 0.095(4) 0.098(4) 0.023(3) -0.006(3) 0.026(3)
O40 0.106(2) 0.077(2) 0.089(2) 0.0208(19) 0.0165(19) 0.0232(18)
C41 0.082(3) 0.077(3) 0.092(3) 0.028(3) 0.029(3) 0.025(2)
C42 0.136(5) 0.124(5) 0.113(5) 0.056(4) 0.027(4) 0.036(4)
C43 0.134(5) 0.079(3) 0.121(5) 0.014(3) 0.031(4) 0.033(3)

loop_
_atom_type_symbol
_atom_type_description
_atom_type_scat_dispersion_real
_atom_type_scat_dispersion_imag
_atom_type_scat_source
C C 0.0033 0.0016 'International Tables Vol C Tables 4.2.6.8 and 6.1.1.4'
H H 0.0000 0.0000 'International Tables Vol C Tables 4.2.6.8 and 6.1.1.4'
N N 0.0061 0.0033 'International Tables Vol C Tables 4.2.6.8 and 6.1.1.4'
Cl Cl 0.1484 0.1585 'International Tables Vol C Tables 4.2.6.8 and 6.1.1.4'
O O 0.0106 0.0060 'International Tables Vol C Tables 4.2.6.8 and 6.1.1.4'
Cu Cu 0.3201 1.2651 'International Tables Vol C Tables 4.2.6.8 and 6.1.1.4'

loop_
_geom_angle_atom_site_label_1
_geom_angle_atom_site_label_2
_geom_angle_atom_site_label_3
_geom_angle
_geom_angle_site_symmetry_1
_geom_angle_site_symmetry_3
_geom_angle_publ_flag
N2 Cu1 N14 178.85(11) . . ?
N2 Cu1 N12 77.07(12) . . ?
N14 Cu1 N12 104.06(11) . . ?
N2 Cu1 N9 77.14(12) . . ?
N14 Cu1 N9 101.73(11) . . ?
N12 Cu1 N9 154.21(12) . . ?
N2 Cu1 N24 104.11(11) . . ?
N14 Cu1 N24 76.12(11) . . ?
N12 Cu1 N24 92.77(11) . . ?
N9 Cu1 N24 93.78(11) . . ?
N2 Cu1 N21 104.07(11) . . ?
N14 Cu1 N21 75.69(11) . . ?
N12 Cu1 N21 93.89(11) . . ?
N9 Cu1 N21 92.02(12) . . ?
N24 Cu1 N21 151.81(11) . . ?
C7 N2 C3 120.3(3) . . ?
C7 N2 Cu1 119.8(2) . . ?
C3 N2 Cu1 119.8(2) . . ?
N2 C3 C4 120.4(4) . . ?
N2 C3 C8 114.1(3) . . ?
C4 C3 C8 125.5(4) . . ?
C5 C4 C3 118.8(4) . . ?
C6 C5 C4 120.2(4) . . ?
C5 C6 C7 119.3(4) . . ?
N2 C7 C6 121.0(4) . . ?
N2 C7 C11 114.6(3) . . ?
C6 C7 C11 124.4(3) . . ?
N9 C8 C3 117.4(3) . . ?
C8 N9 O10 113.9(3) . . ?
C8 N9 Cu1 111.5(3) . . ?
O10 N9 Cu1 134.6(2) . . ?
N12 C11 C7 116.4(3) . . ?
C11 N12 O13 113.5(3) . . ?
C11 N12 Cu1 112.1(2) . . ?
O13 N12 Cu1 134.3(2) . . ?
C19 N14 C15 119.6(3) . . ?
C19 N14 Cu1 120.1(2) . . ?
C15 N14 Cu1 120.3(2) . . ?
N14 C15 C16 121.5(3) . . ?
N14 C15 C20 115.5(3) . . ?
C16 C15 C20 123.0(3) . . ?
C15 C16 C17 118.2(4) . . ?
C18 C17 C16 119.8(3) . . ?
C17 C18 C19 119.3(4) . . ?
N14 C19 C18 121.5(3) . . ?
N14 C19 C23 115.5(3) . . ?
C18 C19 C23 123.0(3) . . ?
N21 C20 C15 117.5(3) . . ?
C20 N21 O22 113.2(3) . . ?
C20 N21 Cu1 111.0(2) . . ?
O22 N21 Cu1 135.9(2) . . ?
N24 C23 C19 117.8(3) . . ?
C23 N24 O25 113.8(3) . . ?
C23 N24 Cu1 110.3(2) . . ?
O25 N24 Cu1 135.6(2) . . ?
O28 Cl26 O29 111.6(4) . . ?
O28 Cl26 O30 108.1(3) . . ?
O29 Cl26 O30 108.8(3) . . ?
O28 Cl26 O27 108.3(3) . . ?
O29 Cl26 O27 109.9(3) . . ?
O30 Cl26 O27 110.0(2) . . ?
O33A Cl31A O35A 118.0(11) . . ?
O33A Cl31A O32A 109.5(10) . . ?
O35A Cl31A O32A 107.6(9) . . ?
O33A Cl31A O34A 109.9(12) . . ?
O35A Cl31A O34A 106.1(12) . . ?
O32A Cl31A O34A 104.9(12) . . ?
O33B Cl31B O35B 119.7(9) . . ?
O33B Cl31B O32B 120.2(8) . . ?
O35B Cl31B O32B 107.7(8) . . ?
O33B Cl31B O34B 104.7(8) . . ?
O35B Cl31B O34B 101.1(9) . . ?
O32B Cl31B O34B 99.4(7) . . ?
O34C Cl31C O35C 118.9(8) . . ?
O34C Cl31C O32C 122.0(8) . . ?
O35C Cl31C O32C 100.2(6) . . ?
O34C Cl31C O33C 105.7(8) . . ?
O35C Cl31C O33C 106.9(7) . . ?
O32C Cl31C O33C 101.1(6) . . ?
O36 C37 C39 123.2(4) . . ?
O36 C37 C38 119.2(4) . . ?
C39 C37 C38 117.5(4) . . ?
O40 C41 C42 121.3(5) . . ?
O40 C41 C43 120.5(5) . . ?
C42 C41 C43 118.1(5) . . ?

loop_
_geom_bond_atom_site_label_1
_geom_bond_atom_site_label_2
_geom_bond_distance
_geom_bond_site_symmetry_2
_geom_bond_publ_flag
Cu1 N2 1.933(3) . ?
Cu1 N14 1.958(3) . ?
Cu1 N12 2.205(3) . ?
Cu1 N9 2.211(3) . ?
Cu1 N24 2.285(3) . ?
Cu1 N21 2.295(3) . ?
N2 C7 1.334(5) . ?
N2 C3 1.351(5) . ?
C3 C4 1.383(5) . ?
C3 C8 1.455(6) . ?
C4 C5 1.376(7) . ?
C5 C6 1.360(6) . ?
C6 C7 1.378(5) . ?
C7 C11 1.468(5) . ?
C8 N9 1.271(5) . ?
N9 O10 1.370(4) . ?
C11 N12 1.265(5) . ?
N12 O13 1.372(4) . ?
N14 C19 1.339(4) . ?
N14 C15 1.346(5) . ?
C15 C16 1.384(5) . ?
C15 C20 1.460(5) . ?
C16 C17 1.392(6) . ?
C17 C18 1.362(6) . ?
C18 C19 1.382(5) . ?
C19 C23 1.459(5) . ?
C20 N21 1.260(5) . ?
N21 O22 1.383(4) . ?
C23 N24 1.266(4) . ?
N24 O25 1.373(4) . ?
Cl26 O28 1.398(4) . ?
Cl26 O29 1.407(4) . ?
Cl26 O30 1.418(3) . ?
Cl26 O27 1.422(3) . ?
Cl31A O33A 1.351(12) . ?
Cl31A O35A 1.356(12) . ?
Cl31A O32A 1.398(12) . ?
Cl31A O34A 1.484(15) . ?
Cl31B O33B 1.331(11) . ?
Cl31B O35B 1.418(12) . ?
Cl31B O32B 1.451(8) . ?
Cl31B O34B 1.465(12) . ?
Cl31C O34C 1.285(10) . ?
Cl31C O35C 1.446(11) . ?
Cl31C O32C 1.479(8) . ?
Cl31C O33C 1.482(9) . ?
O36 C37 1.215(6) . ?
C37 C39 1.485(7) . ?
C37 C38 1.493(6) . ?
O40 C41 1.199(6) . ?
C41 C42 1.478(8) . ?
C41 C43 1.501(7) . ?

loop_
_geom_hbond_atom_site_label_D
_geom_hbond_atom_site_label_H
_geom_hbond_atom_site_label_A
_geom_hbond_distance_DH
_geom_hbond_distance_HA
_geom_hbond_distance_DA
_geom_hbond_angle_DHA
_geom_hbond_site_symmetry_A
O10 H10 O40 0.82 1.89 2.658(5) 154.9 .
O13 H13 O36 0.82 1.84 2.657(5) 170.8 .
O22 H22 O32A 0.82 2.00 2.734(13) 149.4 .
O22 H22 O32B 0.82 1.92 2.732(9) 168.4 .
O22 H22 O32C 0.82 1.87 2.685(9) 174.0 .
O22 H22 O35A 0.82 2.62 3.125(18) 121.2 .
O22 H22 O35B 0.82 2.95 3.528(18) 129.1 .
O22 H22 O35C 0.82 2.72 3.265(14) 125.2 .
O25 H25 O27 0.82 1.93 2.747(4) 173.9 .
